data_4126421
loop_
_publ_author_name
'Shen, Liang'
'Zhao, Kai'
'Doitomi, Kazuki'
'Ganguly, Rakesh'
'Li, Yong-Xin'
'Shen, Zhi-Liang'
'Hirao, Hajime'
'Loh, Teck-Peng'

_publ_section_title
;
 Lewis Acid-Catalyzed Selective [2 + 2]-Cycloaddition and Dearomatizing
 Cascade Reaction of Aryl Alkynes with Acrylates.
;
_journal_name_full 'Journal of the American Chemical Society'
_journal_paper_doi 10.1021/jacs.7b07997
_journal_year 2017
_chemical_formula_sum 'C22 H24 Br2 O2'
_chemical_formula_weight 480.23
_space_group_crystal_system monoclinic
_space_group_IT_number 14
_space_group_name_Hall '-P 2yn'
_space_group_name_H-M_alt 'P 1 21/n 1'
_symmetry_space_group_name_Hall '-P 2yn'
_symmetry_space_group_name_H-M 'P 1 21/n 1'
_atom_sites_solution_hydrogens geom
_atom_sites_solution_primary direct
_atom_sites_solution_secondary difmap
_cell_angle_alpha 90
_cell_angle_beta 105.775(3)
_cell_angle_gamma 90
_cell_formula_units_Z 4
_cell_length_a 11.9006(12)
_cell_length_b 12.1348(10)
_cell_length_c 14.5838(11)
_cell_measurement_reflns_used 5140
_cell_measurement_temperature 153.(2)
_cell_measurement_theta_max 26.0977
_cell_measurement_theta_min 3.0810
_cell_volume 2026.7(3)
_computing_cell_refinement 'SAINT V8.27B (Bruker AXS Inc., 2012)'
_computing_data_reduction 'SAINT V8.27B (Bruker AXS Inc., 2012)'
_computing_structure_refinement 'SHELXL-97 (Sheldrick, 2008)'
_computing_structure_solution 'SHELXS-97 (Sheldrick, 2008)'
_diffrn_ambient_temperature 153.(2)
_diffrn_detector_area_resol_mean 8.3333
_diffrn_measured_fraction_theta_full 0.995
_diffrn_measured_fraction_theta_max 0.995
_diffrn_radiation_wavelength 0.71073
_diffrn_reflns_av_R_equivalents 0.0897
_diffrn_reflns_av_sigmaI/netI 0.0796
_diffrn_reflns_limit_h_max 17
_diffrn_reflns_limit_h_min -17
_diffrn_reflns_limit_k_max 18
_diffrn_reflns_limit_k_min -17
_diffrn_reflns_limit_l_max 21
_diffrn_reflns_limit_l_min -21
_diffrn_reflns_number 38959
_diffrn_reflns_theta_full 32.25
_diffrn_reflns_theta_max 32.25
_diffrn_reflns_theta_min 3.08
_exptl_absorpt_coefficient_mu 4.013
_exptl_absorpt_correction_T_max 0.40
_exptl_absorpt_correction_T_min 0.19
_exptl_absorpt_correction_type multi-scan
_exptl_absorpt_process_details 'SADABS V2012/1 (Bruker AXS Inc.)'
_exptl_crystal_colour colourless
_exptl_crystal_density_diffrn 1.574
_exptl_crystal_density_method 'not measured'
_exptl_crystal_description block
_exptl_crystal_F_000 968
_exptl_crystal_size_max 0.400
_exptl_crystal_size_mid 0.320
_exptl_crystal_size_min 0.280
_refine_diff_density_max 0.767
_refine_diff_density_min -1.041
_refine_ls_extinction_method none
_refine_ls_goodness_of_fit_ref 0.997
_refine_ls_hydrogen_treatment constr
_refine_ls_matrix_type full
_refine_ls_number_parameters 238
_refine_ls_number_reflns 7153
_refine_ls_number_restraints 0
_refine_ls_restrained_S_all 0.997
_refine_ls_R_factor_all 0.1027
_refine_ls_R_factor_gt 0.0468
_refine_ls_shift/su_max 0.001
_refine_ls_shift/su_mean 0.000
_refine_ls_structure_factor_coef Fsqd
_refine_ls_weighting_details 'calc w=1/[\s^2^(Fo^2^)+(0.0387P)^2^+0.9631P] where P=(Fo^2^+2Fc^2^)/3'
_refine_ls_weighting_scheme calc
_refine_ls_wR_factor_gt 0.0823
_refine_ls_wR_factor_ref 0.0984
_reflns_number_gt 4494
_reflns_number_total 7153
_reflns_threshold_expression >2sigma(I)
_cod_data_source_file ja7b07997_si_003.cif
_cod_data_source_block I
_cod_database_code 4126421

loop_
_space_group_symop_operation_xyz
'x, y, z'
'-x+1/2, y+1/2, -z+1/2'
'-x, -y, -z'
'x-1/2, -y-1/2, z-1/2'

loop_
_atom_site_type_symbol
_atom_site_label
_atom_site_fract_x
_atom_site_fract_y
_atom_site_fract_z
_atom_site_U_iso_or_equiv
_atom_site_adp_type
_atom_site_calc_flag
_atom_site_refinement_flags
_atom_site_occupancy
Br Br1 0.59323(2) 0.77159(2) 0.20357(2) 0.02449(8) Uani d . 1
Br Br2 0.97039(3) 0.78931(2) 0.06275(2) 0.02957(9) Uani d . 1
C C1 0.4329(3) 1.0180(3) -0.3819(2) 0.0343(7) Uani d . 1
H H1A 0.4541 1.0948 -0.3895 0.051 Uiso calc R 1
H H1B 0.3547 1.0153 -0.372 0.051 Uiso calc R 1
H H1C 0.4332 0.9763 -0.4394 0.051 Uiso calc R 1
C C2 0.6288(3) 0.9783(2) -0.29932(18) 0.0219(6) Uani d . 1
C C3 0.7067(2) 0.9226(2) -0.21240(17) 0.0191(5) Uani d . 1
H H3 0.6743 0.8472 -0.2091 0.023 Uiso calc R 1
C C4 0.7037(2) 0.9832(2) -0.11971(16) 0.0149(5) Uani d . 1
H H4 0.6248 0.9698 -0.11 0.018 Uiso calc R 1
C C5 0.7200(2) 1.1084(2) -0.12155(17) 0.0174(5) Uani d . 1
H H5A 0.7912 1.1251 -0.1417 0.021 Uiso calc R 1
H H5B 0.6525 1.1415 -0.1688 0.021 Uiso calc R 1
C C6 0.7307(2) 1.1591(2) -0.02500(18) 0.0173(5) Uani d . 1
C C7 0.7135(3) 1.2816(2) -0.0227(2) 0.0240(6) Uani d . 1
H H7A 0.7225 1.3054 0.0431 0.036 Uiso calc R 1
H H7B 0.6349 1.3005 -0.0617 0.036 Uiso calc R 1
H H7C 0.7717 1.3189 -0.0481 0.036 Uiso calc R 1
C C8 0.7543(2) 1.0987(2) 0.05391(18) 0.0185(5) Uani d . 1
H H8 0.7537 1.1354 0.1113 0.022 Uiso calc R 1
C C9 0.7821(2) 0.9773(2) 0.06067(17) 0.0156(5) Uani d . 1
H H9 0.8594 0.9672 0.1085 0.019 Uiso calc R 1
C C10 0.7924(2) 0.9344(2) -0.03457(17) 0.0156(5) Uani d . 1
C C11 0.8722(2) 0.8632(2) -0.04538(18) 0.0191(5) Uani d . 1
C C12 0.8954(3) 0.8304(2) -0.13782(19) 0.0262(6) Uani d . 1
H H12A 0.8683 0.7539 -0.1541 0.031 Uiso calc R 1
H H12B 0.9804 0.833 -0.1311 0.031 Uiso calc R 1
C C13 0.8320(2) 0.9081(2) -0.21742(19) 0.0243(6) Uani d . 1
H H13A 0.8721 0.9804 -0.21 0.029 Uiso calc R 1
H H13B 0.8326 0.877 -0.2801 0.029 Uiso calc R 1
C C14 0.6926(2) 0.9125(2) 0.09396(17) 0.0169(5) Uani d . 1
H H14 0.6154 0.9088 0.0532 0.02 Uiso calc R 1
C C15 0.7155(2) 0.8600(2) 0.17736(18) 0.0159(5) Uani d . 1
C C16 0.8248(2) 0.8604(2) 0.25485(17) 0.0158(5) Uani d . 1
C C17 0.8709(2) 0.9595(2) 0.29617(18) 0.0202(6) Uani d . 1
H H17 0.8296 1.0262 0.2761 0.024 Uiso calc R 1
C C18 0.9765(2) 0.9625(2) 0.36628(19) 0.0224(6) Uani d . 1
H H18 1.0068 1.0314 0.393 0.027 Uiso calc R 1
C C19 1.0386(2) 0.8664(2) 0.39813(18) 0.0207(6) Uani d . 1
C C20 1.1543(3) 0.8706(3) 0.4729(2) 0.0314(7) Uani d . 1
H H20A 1.2121 0.8276 0.4515 0.047 Uiso calc R 1
H H20B 1.1455 0.8397 0.5327 0.047 Uiso calc R 1
H H20C 1.1805 0.9473 0.4833 0.047 Uiso calc R 1
C C21 0.9905(3) 0.7678(2) 0.3579(2) 0.0231(6) Uani d . 1
H H21 1.0305 0.7009 0.3793 0.028 Uiso calc R 1
C C22 0.8861(2) 0.7640(2) 0.28738(19) 0.0204(5) Uani d . 1
H H22 0.856 0.6951 0.2609 0.025 Uiso calc R 1
O O1 0.6616(2) 1.0237(2) -0.36074(15) 0.0450(6) Uani d . 1
O O2 0.51641(18) 0.97025(17) -0.30051(13) 0.0288(5) Uani d . 1

loop_
_atom_site_aniso_label
_atom_site_aniso_U_11
_atom_site_aniso_U_22
_atom_site_aniso_U_33
_atom_site_aniso_U_12
_atom_site_aniso_U_13
_atom_site_aniso_U_23
Br1 0.02627(15) 0.02325(14) 0.02492(15) -0.00687(11) 0.00864(12) 0.00166(11)
Br2 0.02625(16) 0.03192(17) 0.02756(16) 0.00982(12) 0.00221(12) 0.00471(12)
C1 0.0349(18) 0.0377(18) 0.0220(16) 0.0018(14) -0.0062(13) -0.0016(14)
C2 0.0320(16) 0.0215(13) 0.0107(13) -0.0028(11) 0.0034(11) -0.0052(11)
C3 0.0269(14) 0.0184(13) 0.0114(12) -0.0043(11) 0.0044(11) -0.0041(10)
C4 0.0197(13) 0.0153(12) 0.0098(12) -0.0011(9) 0.0040(10) -0.0022(9)
C5 0.0226(13) 0.0148(12) 0.0131(13) -0.0012(10) 0.0020(11) 0.0013(10)
C6 0.0202(13) 0.0145(12) 0.0165(13) -0.0023(10) 0.0036(10) -0.0027(10)
C7 0.0325(16) 0.0141(13) 0.0221(14) -0.0019(11) 0.0016(12) -0.0022(11)
C8 0.0260(14) 0.0161(12) 0.0129(12) -0.0022(10) 0.0046(11) -0.0031(10)
C9 0.0194(13) 0.0169(12) 0.0095(12) 0.0007(10) 0.0018(10) 0.0010(10)
C10 0.0191(13) 0.0141(12) 0.0124(12) -0.0021(10) 0.0024(10) 0.0005(10)
C11 0.0221(14) 0.0185(13) 0.0158(13) -0.0002(10) 0.0036(11) 0.0009(10)
C12 0.0274(15) 0.0289(15) 0.0235(15) 0.0071(12) 0.0090(12) -0.0052(12)
C13 0.0304(16) 0.0291(15) 0.0168(14) 0.0031(12) 0.0119(12) -0.0035(12)
C14 0.0194(13) 0.0170(12) 0.0131(12) 0.0020(10) 0.0021(10) -0.0016(10)
C15 0.0207(13) 0.0110(11) 0.0168(12) -0.0017(9) 0.0065(10) -0.0015(10)
C16 0.0230(13) 0.0145(12) 0.0115(12) 0.0017(10) 0.0071(10) 0.0024(10)
C17 0.0286(15) 0.0135(12) 0.0166(13) 0.0022(10) 0.0028(11) 0.0036(10)
C18 0.0285(15) 0.0176(13) 0.0176(14) -0.0048(11) 0.0005(12) 0.0011(11)
C19 0.0188(13) 0.0289(14) 0.0147(13) 0.0020(11) 0.0053(11) 0.0072(11)
C20 0.0247(15) 0.0410(18) 0.0258(16) 0.0032(13) 0.0023(13) 0.0119(14)
C21 0.0275(15) 0.0201(13) 0.0230(14) 0.0095(11) 0.0091(12) 0.0080(11)
C22 0.0316(15) 0.0133(12) 0.0176(13) 0.0012(11) 0.0089(12) 0.0006(10)
O1 0.0436(15) 0.0667(17) 0.0267(12) 0.0030(12) 0.0128(11) 0.0209(12)
O2 0.0283(11) 0.0374(12) 0.0168(10) -0.0026(9) -0.0005(9) 0.0033(9)

loop_
_atom_type_symbol
_atom_type_description
_atom_type_scat_dispersion_real
_atom_type_scat_dispersion_imag
_atom_type_scat_source
C C 0.0033 0.0016 'International Tables Vol C Tables 4.2.6.8 and 6.1.1.4'
H H 0.0000 0.0000 'International Tables Vol C Tables 4.2.6.8 and 6.1.1.4'
Br Br -0.2901 2.4595 'International Tables Vol C Tables 4.2.6.8 and 6.1.1.4'
O O 0.0106 0.0060 'International Tables Vol C Tables 4.2.6.8 and 6.1.1.4'

loop_
_geom_angle_atom_site_label_1
_geom_angle_atom_site_label_2
_geom_angle_atom_site_label_3
_geom_angle
O2 C1 H1A 109.5
O2 C1 H1B 109.5
H1A C1 H1B 109.5
O2 C1 H1C 109.5
H1A C1 H1C 109.5
H1B C1 H1C 109.5
O1 C2 O2 123.4(3)
O1 C2 C3 125.4(3)
O2 C2 C3 111.2(2)
C2 C3 C13 113.4(2)
C2 C3 C4 111.4(2)
C13 C3 C4 110.7(2)
C2 C3 H3 107.0
C13 C3 H3 107.0
C4 C3 H3 107.0
C10 C4 C5 109.8(2)
C10 C4 C3 110.7(2)
C5 C4 C3 115.0(2)
C10 C4 H4 107.0
C5 C4 H4 107.0
C3 C4 H4 107.0
C6 C5 C4 111.5(2)
C6 C5 H5A 109.3
C4 C5 H5A 109.3
C6 C5 H5B 109.3
C4 C5 H5B 109.3
H5A C5 H5B 108.0
C8 C6 C7 121.6(2)
C8 C6 C5 121.9(2)
C7 C6 C5 116.5(2)
C6 C7 H7A 109.5
C6 C7 H7B 109.5
H7A C7 H7B 109.5
C6 C7 H7C 109.5
H7A C7 H7C 109.5
H7B C7 H7C 109.5
C6 C8 C9 125.9(2)
C6 C8 H8 117.0
C9 C8 H8 117.0
C14 C9 C8 111.7(2)
C14 C9 C10 110.9(2)
C8 C9 C10 110.2(2)
C14 C9 H9 108.0
C8 C9 H9 108.0
C10 C9 H9 108.0
C11 C10 C4 121.3(2)
C11 C10 C9 124.8(2)
C4 C10 C9 113.8(2)
C10 C11 C12 126.3(2)
C10 C11 Br2 120.3(2)
C12 C11 Br2 113.32(19)
C11 C12 C13 110.2(2)
C11 C12 H12A 109.6
C13 C12 H12A 109.6
C11 C12 H12B 109.6
C13 C12 H12B 109.6
H12A C12 H12B 108.1
C3 C13 C12 108.8(2)
C3 C13 H13A 109.9
C12 C13 H13A 109.9
C3 C13 H13B 109.9
C12 C13 H13B 109.9
H13A C13 H13B 108.3
C15 C14 C9 123.8(2)
C15 C14 H14 118.1
C9 C14 H14 118.1
C14 C15 C16 128.1(2)
C14 C15 Br1 117.9(2)
C16 C15 Br1 113.96(17)
C17 C16 C22 118.1(2)
C17 C16 C15 119.8(2)
C22 C16 C15 122.1(2)
C18 C17 C16 120.9(2)
C18 C17 H17 119.5
C16 C17 H17 119.5
C17 C18 C19 121.1(3)
C17 C18 H18 119.5
C19 C18 H18 119.5
C21 C19 C18 117.5(3)
C21 C19 C20 121.7(3)
C18 C19 C20 120.8(3)
C19 C20 H20A 109.5
C19 C20 H20B 109.5
H20A C20 H20B 109.5
C19 C20 H20C 109.5
H20A C20 H20C 109.5
H20B C20 H20C 109.5
C22 C21 C19 121.9(3)
C22 C21 H21 119.1
C19 C21 H21 119.1
C21 C22 C16 120.5(3)
C21 C22 H22 119.7
C16 C22 H22 119.7
C2 O2 C1 116.3(2)

loop_
_geom_bond_atom_site_label_1
_geom_bond_atom_site_label_2
_geom_bond_distance
Br1 C15 1.928(2)
Br2 C11 1.912(3)
C1 O2 1.446(3)
C1 H1A 0.98
C1 H1B 0.98
C1 H1C 0.98
C2 O1 1.203(3)
C2 O2 1.336(3)
C2 C3 1.512(4)
C3 C13 1.523(4)
C3 C4 1.548(3)
C3 H3 1.0
C4 C10 1.515(3)
C4 C5 1.533(3)
C4 H4 1.0
C5 C6 1.510(3)
C5 H5A 0.99
C5 H5B 0.99
C6 C8 1.328(3)
C6 C7 1.502(3)
C7 H7A 0.98
C7 H7B 0.98
C7 H7C 0.98
C8 C9 1.508(3)
C8 H8 0.95
C9 C14 1.506(3)
C9 C10 1.519(3)
C9 H9 1.0
C10 C11 1.325(3)
C11 C12 1.501(4)
C12 C13 1.526(4)
C12 H12A 0.99
C12 H12B 0.99
C13 H13A 0.99
C13 H13B 0.99
C14 C15 1.334(3)
C14 H14 0.95
C15 C16 1.473(4)
C16 C17 1.390(4)
C16 C22 1.392(4)
C17 C18 1.388(4)
C17 H17 0.95
C18 C19 1.392(4)
C18 H18 0.95
C19 C21 1.387(4)
C19 C20 1.507(4)
C20 H20A 0.98
C20 H20B 0.98
C20 H20C 0.98
C21 C22 1.381(4)
C21 H21 0.95
C22 H22 0.95
